data_4033170
loop_
_publ_author_name
'Bulman Page, Philip C.'
'Goodyear, Ross L.'
'Horton, Alexandra E.'
'Chan, Yohan'
'Karim, Rehana'
'O'Connell, Maria A'
'Hamilton, Christopher'
'Slawin, Alexandra M. Z.'
'Buckley, Benjamin R.'
'Allin, Steven M.'

_publ_section_title
;
 Formal Total Synthesis of (+)-C9-Deoxyomuralide from l-Leucine Using a
 Double Sacrificial Chirality Transfer Approach.
;
_journal_issue 23
_journal_name_full 'The Journal of organic chemistry'
_journal_page_first 12209
_journal_page_last 12223
_journal_paper_doi 10.1021/acs.joc.7b02078
_journal_volume 82
_journal_year 2017
_chemical_formula_moiety 'C25 H28 N2 O7'
_chemical_formula_sum 'C25 H28 N2 O7'
_chemical_formula_weight 468.51
_space_group_crystal_system monoclinic
_space_group_IT_number 14
_space_group_name_Hall '-P 2ybc'
_space_group_name_H-M_alt 'P 1 21/c 1'
_symmetry_space_group_name_Hall '-P 2ybc'
_symmetry_space_group_name_H-M 'P 1 21/c 1'
_atom_sites_solution_hydrogens geom
_atom_sites_solution_primary direct
_atom_sites_solution_secondary difmap
_audit_creation_date 2017-03-23
_audit_creation_method 'by CrystalStructure 4.2'
_cell_angle_alpha 90.0000
_cell_angle_beta 97.842(12)
_cell_angle_gamma 90.0000
_cell_formula_units_Z 4
_cell_length_a 7.230(6)
_cell_length_b 14.007(12)
_cell_length_c 24.193(18)
_cell_measurement_reflns_used 2431
_cell_measurement_temperature 173
_cell_measurement_theta_max 68.43
_cell_measurement_theta_min 21.69
_cell_volume 2427(3)
_computing_cell_refinement CrystalClear
_computing_data_collection 'CrystalClear (Rigaku Inc., 2008)'
_computing_data_reduction CrystalClear
_computing_molecular_graphics 'CrystalStructure 4.2'
_computing_publication_material 'CrystalStructure 4.2 (Rigaku, 2015)'
_computing_structure_refinement 'SHELXL Version 2014/7 (Sheldrick, 2008)'
_computing_structure_solution 'SIR2004 (Burla, et al., 2005)'
_diffrn_ambient_temperature 173
_diffrn_detector_area_resol_mean 14.629
_diffrn_measured_fraction_theta_full 0.969
_diffrn_measured_fraction_theta_max 0.964
_diffrn_measurement_device_type 'Rigaku Saturn70'
_diffrn_measurement_method \w
_diffrn_radiation_type 'Cu K\a'
_diffrn_radiation_wavelength 1.54187
_diffrn_reflns_av_R_equivalents 0.0792
_diffrn_reflns_Laue_measured_fraction_full 0.969
_diffrn_reflns_Laue_measured_fraction_max 0.964
_diffrn_reflns_limit_h_max 8
_diffrn_reflns_limit_h_min -8
_diffrn_reflns_limit_k_max 16
_diffrn_reflns_limit_k_min -16
_diffrn_reflns_limit_l_max 28
_diffrn_reflns_limit_l_min -28
_diffrn_reflns_number 28484
_diffrn_reflns_point_group_measured_fraction_full 0.969
_diffrn_reflns_point_group_measured_fraction_max 0.964
_diffrn_reflns_theta_full 67.687
_diffrn_reflns_theta_max 67.991
_diffrn_reflns_theta_min 3.655
_diffrn_standards_number 0
_exptl_absorpt_coefficient_mu 0.783
_exptl_absorpt_correction_T_max 0.855
_exptl_absorpt_correction_T_min 0.732
_exptl_absorpt_correction_type multi-scan
_exptl_absorpt_process_details 'REQAB (Rigaku, 1998)'
_exptl_crystal_colour colorless
_exptl_crystal_density_diffrn 1.282
_exptl_crystal_density_method 'not measured'
_exptl_crystal_description prism
_exptl_crystal_F_000 992.00
_exptl_crystal_size_max 0.200
_exptl_crystal_size_mid 0.200
_exptl_crystal_size_min 0.200
_refine_diff_density_max 0.21
_refine_diff_density_min -0.21
_refine_ls_extinction_method none
_refine_ls_goodness_of_fit_ref 0.952
_refine_ls_hydrogen_treatment constr
_refine_ls_number_parameters 307
_refine_ls_number_reflns 4261
_refine_ls_number_restraints 0
_refine_ls_R_factor_all 0.0605
_refine_ls_R_factor_gt 0.0457
_refine_ls_shift/su_max 0.001
_refine_ls_structure_factor_coef Fsqd
_refine_ls_weighting_details 'w = 1/[\s^2^(Fo^2^)+(0.0723P)^2^] where P=(Fo^2^+2Fc^2^)/3'
_refine_ls_weighting_scheme calc
_refine_ls_wR_factor_gt 0.1132
_refine_ls_wR_factor_ref 0.1247
_reflns_Friedel_coverage 0.000
_reflns_number_gt 2988
_reflns_number_total 4261
_reflns_threshold_expression F^2^>2.0\s(F^2^)
_cod_data_source_file jo7b02078_si_002.cif
_cod_data_source_block 14a
_cod_depositor_comments 'Adding full bibliography for 4033169--4033173.cif.'
_cod_database_code 4033170

loop_
_space_group_symop_id
_space_group_symop_operation_xyz
1 +X,+Y,+Z
2 -X,1/2+Y,1/2-Z
3 -X,-Y,-Z
4 +X,-1/2-Y,-1/2+Z

loop_
_atom_site_label
_atom_site_type_symbol
_atom_site_fract_x
_atom_site_fract_y
_atom_site_fract_z
_atom_site_U_iso_or_equiv
_atom_site_adp_type
_atom_site_occupancy
_atom_site_site_symmetry_order
_atom_site_calc_flag
_atom_site_refinement_flags_posn
_atom_site_refinement_flags_adp
O2 O 0.62104(18) 0.25176(8) 0.88784(6) 0.0589(4) Uani 1 1 d . .
O4 O 0.1720(3) 0.12792(11) 0.99210(5) 0.0948(6) Uani 1 1 d . .
O14 O -0.27011(18) 0.43419(8) 0.74678(5) 0.0529(3) Uani 1 1 d . .
O18 O 0.50515(18) 0.33786(8) 1.02400(5) 0.0580(4) Uani 1 1 d . .
O19 O 0.28319(15) 0.34912(7) 0.94961(4) 0.0402(3) Uani 1 1 d . .
O22 O -0.42422(19) 0.67547(9) 0.82586(6) 0.0724(4) Uani 1 1 d . .
O23 O -0.56546(19) 0.54280(9) 0.83756(6) 0.0652(4) Uani 1 1 d . .
N1 N 0.34885(19) 0.16702(8) 0.86692(5) 0.0384(3) Uani 1 1 d . .
N23 N -0.4263(2) 0.59360(10) 0.84355(6) 0.0475(4) Uani 1 1 d . .
C2 C 0.4849(2) 0.21091(10) 0.90141(7) 0.0431(4) Uani 1 1 d . .
C3 C 0.4427(3) 0.20287(10) 0.96141(7) 0.0449(4) Uani 1 1 d . .
C4 C 0.2563(3) 0.15060(11) 0.95438(7) 0.0497(5) Uani 1 1 d . .
C5 C 0.1933(2) 0.12968(10) 0.89347(6) 0.0371(4) Uani 1 1 d . .
H5 H 0.0781 0.1674 0.8805 0.045 Uiso 1 1 calc R U
C6 C 0.1555(2) 0.02402(10) 0.88059(7) 0.0403(4) Uani 1 1 d . .
H6A H 0.1452 0.0152 0.8397 0.048 Uiso 1 1 calc R U
H6B H 0.2652 -0.0131 0.8977 0.048 Uiso 1 1 calc R U
C7 C -0.0174(3) -0.01814(12) 0.90027(8) 0.0537(5) Uani 1 1 d . .
H7 H -0.0045 -0.0125 0.9418 0.064 Uiso 1 1 calc R U
C8 C -0.0361(3) -0.12353(12) 0.88469(8) 0.0607(6) Uani 1 1 d . .
H8A H 0.0772 -0.1576 0.9006 0.073 Uiso 1 1 calc R U
H8B H -0.1443 -0.1507 0.8995 0.073 Uiso 1 1 calc R U
H8C H -0.0534 -0.1300 0.8440 0.073 Uiso 1 1 calc R U
C9 C -0.1916(3) 0.03332(17) 0.87575(15) 0.1213(12) Uani 1 1 d . .
H9A H -0.3000 0.0042 0.8894 0.146 Uiso 1 1 calc R U
H9B H -0.1827 0.1006 0.8869 0.146 Uiso 1 1 calc R U
H9C H -0.2057 0.0288 0.8350 0.146 Uiso 1 1 calc R U
C10 C 0.3306(3) 0.17774(11) 0.80590(7) 0.0461(5) Uani 1 1 d . .
H10A H 0.3072 0.1146 0.7879 0.055 Uiso 1 1 calc R U
H10B H 0.4483 0.2034 0.7952 0.055 Uiso 1 1 calc R U
C11 C 0.1717(3) 0.24444(11) 0.78585(6) 0.0413(4) Uani 1 1 d . .
C12 C 0.1848(3) 0.34160(11) 0.80001(6) 0.0423(4) Uani 1 1 d . .
H12 H 0.2979 0.3658 0.8197 0.051 Uiso 1 1 calc R U
C13 C 0.0365(3) 0.40222(11) 0.78582(6) 0.0427(4) Uani 1 1 d . .
H13 H 0.0481 0.4679 0.7954 0.051 Uiso 1 1 calc R U
C14 C -0.1294(3) 0.36804(11) 0.75770(6) 0.0423(4) Uani 1 1 d . .
C15 C -0.1457(3) 0.27201(12) 0.74271(7) 0.0485(5) Uani 1 1 d . .
H15 H -0.2587 0.2479 0.7230 0.058 Uiso 1 1 calc R U
C16 C 0.0063(3) 0.21238(11) 0.75718(7) 0.0476(5) Uani 1 1 d . .
H16 H -0.0044 0.1470 0.7469 0.057 Uiso 1 1 calc R U
C17 C -0.4447(3) 0.40094(15) 0.71958(10) 0.0743(6) Uani 1 1 d . .
H17A H -0.5329 0.4543 0.7141 0.089 Uiso 1 1 calc R U
H17B H -0.4281 0.3737 0.6833 0.089 Uiso 1 1 calc R U
H17C H -0.4935 0.3518 0.7426 0.089 Uiso 1 1 calc R U
C18 C 0.4177(2) 0.30373(10) 0.98328(7) 0.0403(4) Uani 1 1 d . .
C19 C 0.2515(2) 0.44788(11) 0.96392(7) 0.0424(4) Uani 1 1 d . .
H19A H 0.3576 0.4877 0.9557 0.051 Uiso 1 1 calc R U
H19B H 0.2426 0.4530 1.0043 0.051 Uiso 1 1 calc R U
C20 C 0.0744(2) 0.48279(10) 0.93080(6) 0.0351(4) Uani 1 1 d . .
C21 C 0.0637(2) 0.57800(11) 0.91324(7) 0.0414(4) Uani 1 1 d . .
H21 H 0.1700 0.6182 0.9211 0.050 Uiso 1 1 calc R U
C22 C -0.0987(2) 0.61420(11) 0.88473(7) 0.0429(4) Uani 1 1 d . .
H22 H -0.1055 0.6789 0.8728 0.051 Uiso 1 1 calc R U
C23 C -0.2517(2) 0.55490(11) 0.87374(6) 0.0363(4) Uani 1 1 d . .
C24 C -0.2457(2) 0.46001(11) 0.88979(6) 0.0374(4) Uani 1 1 d . .
H24 H -0.3520 0.4201 0.8813 0.045 Uiso 1 1 calc R U
C25 C -0.0822(2) 0.42460(10) 0.91833(6) 0.0368(4) Uani 1 1 d . .
H25 H -0.0761 0.3596 0.9297 0.044 Uiso 1 1 calc R U
C26 C 0.5945(3) 0.15004(13) 0.99980(9) 0.0764(7) Uani 1 1 d . .
H26A H 0.7111 0.1865 1.0029 0.092 Uiso 1 1 calc R U
H26B H 0.5556 0.1430 1.0368 0.092 Uiso 1 1 calc R U
H26C H 0.6139 0.0868 0.9843 0.092 Uiso 1 1 calc R U

loop_
_atom_site_aniso_label
_atom_site_aniso_U_11
_atom_site_aniso_U_22
_atom_site_aniso_U_33
_atom_site_aniso_U_23
_atom_site_aniso_U_13
_atom_site_aniso_U_12
O2 0.0512(9) 0.0345(7) 0.0944(10) -0.0014(6) 0.0222(7) -0.0077(6)
O4 0.1486(16) 0.0963(11) 0.0457(8) -0.0187(7) 0.0362(9) -0.0764(11)
O14 0.0549(9) 0.0481(7) 0.0553(7) 0.0101(6) 0.0062(6) -0.0002(6)
O18 0.0629(9) 0.0426(7) 0.0604(8) -0.0087(6) -0.0211(7) 0.0006(6)
O19 0.0463(8) 0.0286(6) 0.0424(6) -0.0057(4) -0.0060(5) 0.0035(5)
O22 0.0637(10) 0.0539(8) 0.0942(10) 0.0298(7) -0.0083(8) 0.0032(7)
O23 0.0390(9) 0.0560(8) 0.0956(10) -0.0031(7) -0.0086(7) -0.0058(7)
N1 0.0482(9) 0.0273(7) 0.0418(7) 0.0022(5) 0.0134(7) -0.0019(6)
N23 0.0446(10) 0.0432(9) 0.0533(9) 0.0017(7) 0.0013(7) 0.0028(7)
C2 0.0467(12) 0.0201(8) 0.0630(11) 0.0018(7) 0.0095(9) 0.0034(8)
C3 0.0577(13) 0.0249(8) 0.0493(10) 0.0017(7) -0.0027(9) -0.0005(8)
C4 0.0762(14) 0.0317(9) 0.0419(10) -0.0021(7) 0.0111(9) -0.0148(9)
C5 0.0452(11) 0.0279(8) 0.0395(9) 0.0011(6) 0.0107(7) -0.0044(7)
C6 0.0504(12) 0.0279(8) 0.0435(9) -0.0028(7) 0.0101(8) -0.0022(7)
C7 0.0675(14) 0.0426(10) 0.0562(11) -0.0177(8) 0.0273(10) -0.0203(9)
C8 0.0835(16) 0.0403(10) 0.0621(12) -0.0110(9) 0.0236(11) -0.0220(10)
C9 0.0519(17) 0.0581(15) 0.260(4) -0.0334(19) 0.042(2) -0.0109(13)
C10 0.0641(13) 0.0336(8) 0.0448(9) 0.0019(7) 0.0228(9) 0.0013(8)
C11 0.0611(13) 0.0312(8) 0.0340(9) 0.0020(6) 0.0150(8) -0.0022(8)
C12 0.0583(12) 0.0320(8) 0.0373(9) 0.0000(7) 0.0090(8) -0.0050(8)
C13 0.0633(13) 0.0277(8) 0.0376(9) 0.0009(7) 0.0090(8) -0.0038(8)
C14 0.0550(13) 0.0367(9) 0.0371(9) 0.0084(7) 0.0134(8) -0.0010(8)
C15 0.0606(13) 0.0428(10) 0.0423(10) 0.0020(8) 0.0076(9) -0.0155(9)
C16 0.0709(14) 0.0308(9) 0.0425(9) -0.0025(7) 0.0132(9) -0.0076(9)
C17 0.0493(15) 0.0693(14) 0.1047(17) 0.0131(12) 0.0125(12) -0.0070(11)
C18 0.0438(11) 0.0296(8) 0.0446(9) 0.0003(7) -0.0041(8) -0.0033(8)
C19 0.0453(12) 0.0299(8) 0.0502(10) -0.0113(7) 0.0003(8) 0.0035(7)
C20 0.0370(10) 0.0329(8) 0.0352(8) -0.0074(6) 0.0042(7) 0.0011(7)
C21 0.0400(11) 0.0304(8) 0.0525(10) -0.0038(7) 0.0012(8) -0.0059(7)
C22 0.0454(12) 0.0282(8) 0.0539(10) 0.0016(7) 0.0032(8) -0.0035(8)
C23 0.0362(10) 0.0344(8) 0.0374(8) -0.0012(7) 0.0020(7) 0.0010(7)
C24 0.0384(11) 0.0312(8) 0.0426(9) -0.0045(7) 0.0059(8) -0.0062(7)
C25 0.0425(11) 0.0266(8) 0.0411(9) -0.0021(6) 0.0049(8) -0.0014(7)
C26 0.0972(19) 0.0406(11) 0.0813(14) 0.0057(10) -0.0233(13) 0.0172(11)

loop_
_atom_type_symbol
_atom_type_description
_atom_type_scat_dispersion_real
_atom_type_scat_dispersion_imag
_atom_type_scat_source
C C 0.0181 0.0091
;
International Tables for Crystallography
(Vol. C, Tables 4.2.6.8 and 6.1.1.4)
;
H H 0.0000 0.0000
;
International Tables for Crystallography
(Vol. C, Table 6.1.1.4)
;
N N 0.0311 0.0180
;
International Tables for Crystallography
(Vol. C, Tables 4.2.6.8 and 6.1.1.4)
;
O O 0.0492 0.0322
;
International Tables for Crystallography
(Vol. C, Tables 4.2.6.8 and 6.1.1.4)
;

loop_
_geom_angle_atom_site_label_1
_geom_angle_atom_site_label_2
_geom_angle_atom_site_label_3
_geom_angle
C14 O14 C17 117.11(15)
C18 O19 C19 115.59(12)
C2 N1 C5 115.46(14)
C2 N1 C10 122.17(14)
C5 N1 C10 120.45(14)
O23 N23 O22 123.50(16)
O23 N23 C23 118.65(15)
O22 N23 C23 117.84(15)
O2 C2 N1 126.42(17)
O2 C2 C3 124.22(16)
N1 C2 C3 109.35(15)
C4 C3 C2 102.57(13)
C4 C3 C26 112.70(15)
C2 C3 C26 113.18(16)
C4 C3 C18 109.76(15)
C2 C3 C18 108.02(13)
C26 C3 C18 110.27(15)
O4 C4 C5 124.79(18)
O4 C4 C3 124.94(16)
C5 C4 C3 110.27(14)
N1 C5 C4 102.19(14)
N1 C5 C6 112.48(13)
C4 C5 C6 114.10(13)
N1 C5 H5 109.3
C4 C5 H5 109.3
C6 C5 H5 109.3
C7 C6 C5 116.41(13)
C7 C6 H6A 108.2
C5 C6 H6A 108.2
C7 C6 H6B 108.2
C5 C6 H6B 108.2
H6A C6 H6B 107.3
C9 C7 C6 111.82(18)
C9 C7 C8 109.01(18)
C6 C7 C8 110.40(14)
C9 C7 H7 108.5
C6 C7 H7 108.5
C8 C7 H7 108.5
C7 C8 H8A 109.5
C7 C8 H8B 109.5
H8A C8 H8B 109.5
C7 C8 H8C 109.5
H8A C8 H8C 109.5
H8B C8 H8C 109.5
C7 C9 H9A 109.5
C7 C9 H9B 109.5
H9A C9 H9B 109.5
C7 C9 H9C 109.5
H9A C9 H9C 109.5
H9B C9 H9C 109.5
N1 C10 C11 110.23(13)
N1 C10 H10A 109.6
C11 C10 H10A 109.6
N1 C10 H10B 109.6
C11 C10 H10B 109.6
H10A C10 H10B 108.1
C16 C11 C12 117.76(16)
C16 C11 C10 122.16(15)
C12 C11 C10 119.92(17)
C13 C12 C11 120.90(17)
C13 C12 H12 119.5
C11 C12 H12 119.5
C12 C13 C14 120.29(16)
C12 C13 H13 119.9
C14 C13 H13 119.9
O14 C14 C13 115.54(16)
O14 C14 C15 124.50(17)
C13 C14 C15 119.97(17)
C16 C15 C14 118.67(18)
C16 C15 H15 120.7
C14 C15 H15 120.7
C11 C16 C15 122.40(16)
C11 C16 H16 118.8
C15 C16 H16 118.8
O14 C17 H17A 109.5
O14 C17 H17B 109.5
H17A C17 H17B 109.5
O14 C17 H17C 109.5
H17A C17 H17C 109.5
H17B C17 H17C 109.5
O18 C18 O19 124.71(15)
O18 C18 C3 125.49(15)
O19 C18 C3 109.79(13)
O19 C19 C20 109.55(12)
O19 C19 H19A 109.8
C20 C19 H19A 109.8
O19 C19 H19B 109.8
C20 C19 H19B 109.8
H19A C19 H19B 108.2
C25 C20 C21 118.83(15)
C25 C20 C19 122.34(15)
C21 C20 C19 118.80(15)
C22 C21 C20 120.79(16)
C22 C21 H21 119.6
C20 C21 H21 119.6
C21 C22 C23 118.82(16)
C21 C22 H22 120.6
C23 C22 H22 120.6
C22 C23 C24 122.02(16)
C22 C23 N23 118.97(15)
C24 C23 N23 119.01(15)
C25 C24 C23 118.61(15)
C25 C24 H24 120.7
C23 C24 H24 120.7
C24 C25 C20 120.92(15)
C24 C25 H25 119.5
C20 C25 H25 119.5
C3 C26 H26A 109.5
C3 C26 H26B 109.5
H26A C26 H26B 109.5
C3 C26 H26C 109.5
H26A C26 H26C 109.5
H26B C26 H26C 109.5

loop_
_geom_bond_atom_site_label_1
_geom_bond_atom_site_label_2
_geom_bond_distance
O2 C2 1.222(2)
O4 C4 1.207(2)
O14 C14 1.375(2)
O14 C17 1.420(2)
O18 C18 1.1955(19)
O19 C18 1.3404(19)
O19 C19 1.452(2)
O22 N23 1.2249(19)
O23 N23 1.2243(19)
N1 C2 1.348(2)
N1 C5 1.466(2)
N1 C10 1.472(2)
N23 C23 1.473(2)
C2 C3 1.527(3)
C3 C4 1.523(3)
C3 C26 1.528(3)
C3 C18 1.528(2)
C4 C5 1.511(2)
C5 C6 1.529(2)
C5 H5 1.0000
C6 C7 1.517(2)
C6 H6A 0.9900
C6 H6B 0.9900
C7 C9 1.501(3)
C7 C8 1.525(3)
C7 H7 1.0000
C8 H8A 0.9800
C8 H8B 0.9800
C8 H8C 0.9800
C9 H9A 0.9800
C9 H9B 0.9800
C9 H9C 0.9800
C10 C11 1.509(3)
C10 H10A 0.9900
C10 H10B 0.9900
C11 C16 1.373(3)
C11 C12 1.403(2)
C12 C13 1.374(2)
C12 H12 0.9500
C13 C14 1.381(2)
C13 H13 0.9500
C14 C15 1.394(3)
C15 C16 1.386(3)
C15 H15 0.9500
C16 H16 0.9500
C17 H17A 0.9800
C17 H17B 0.9800
C17 H17C 0.9800
C19 C20 1.497(2)
C19 H19A 0.9900
C19 H19B 0.9900
C20 C25 1.394(2)
C20 C21 1.399(2)
C21 C22 1.375(2)
C21 H21 0.9500
C22 C23 1.380(2)
C22 H22 0.9500
C23 C24 1.384(2)
C24 C25 1.377(2)
C24 H24 0.9500
C25 H25 0.9500
C26 H26A 0.9800
C26 H26B 0.9800
C26 H26C 0.9800

loop_
_geom_torsion_atom_site_label_1
_geom_torsion_atom_site_label_2
_geom_torsion_atom_site_label_3
_geom_torsion_atom_site_label_4
_geom_torsion
C5 N1 C2 O2 -175.52(14)
C10 N1 C2 O2 -11.2(2)
C5 N1 C2 C3 3.99(17)
C10 N1 C2 C3 168.29(13)
O2 C2 C3 C4 177.33(15)
N1 C2 C3 C4 -2.19(16)
O2 C2 C3 C26 -61.0(2)
N1 C2 C3 C26 119.52(16)
O2 C2 C3 C18 61.4(2)
N1 C2 C3 C18 -118.09(15)
C2 C3 C4 O4 178.89(19)
C26 C3 C4 O4 56.9(3)
C18 C3 C4 O4 -66.5(2)
C2 C3 C4 C5 -0.16(16)
C26 C3 C4 C5 -122.20(17)
C18 C3 C4 C5 114.48(15)
C2 N1 C5 C4 -3.87(17)
C10 N1 C5 C4 -168.46(13)
C2 N1 C5 C6 -126.66(14)
C10 N1 C5 C6 68.75(18)
O4 C4 C5 N1 -176.86(19)
C3 C4 C5 N1 2.19(16)
O4 C4 C5 C6 -55.2(3)
C3 C4 C5 C6 123.88(15)
N1 C5 C6 C7 -172.78(14)
C4 C5 C6 C7 71.4(2)
C5 C6 C7 C9 58.7(2)
C5 C6 C7 C8 -179.79(15)
C2 N1 C10 C11 -103.96(18)
C5 N1 C10 C11 59.57(18)
N1 C10 C11 C16 -107.74(17)
N1 C10 C11 C12 67.43(19)
C16 C11 C12 C13 0.3(2)
C10 C11 C12 C13 -175.05(13)
C11 C12 C13 C14 0.6(2)
C17 O14 C14 C13 -177.95(15)
C17 O14 C14 C15 1.6(2)
C12 C13 C14 O14 178.44(13)
C12 C13 C14 C15 -1.2(2)
O14 C14 C15 C16 -178.83(14)
C13 C14 C15 C16 0.7(2)
C12 C11 C16 C15 -0.8(2)
C10 C11 C16 C15 174.50(14)
C14 C15 C16 C11 0.3(2)
C19 O19 C18 O18 2.6(2)
C19 O19 C18 C3 -176.85(13)
C4 C3 C18 O18 125.83(19)
C2 C3 C18 O18 -123.07(19)
C26 C3 C18 O18 1.1(3)
C4 C3 C18 O19 -54.69(18)
C2 C3 C18 O19 56.42(19)
C26 C3 C18 O19 -179.43(15)
C18 O19 C19 C20 -168.28(13)
O19 C19 C20 C25 36.8(2)
O19 C19 C20 C21 -145.31(15)
C25 C20 C21 C22 0.7(2)
C19 C20 C21 C22 -177.28(14)
C20 C21 C22 C23 0.1(2)
C21 C22 C23 C24 -1.0(2)
C21 C22 C23 N23 179.59(14)
O23 N23 C23 C22 -174.63(15)
O22 N23 C23 C22 5.2(2)
O23 N23 C23 C24 5.9(2)
O22 N23 C23 C24 -174.29(15)
C22 C23 C24 C25 1.0(2)
N23 C23 C24 C25 -179.57(13)
C23 C24 C25 C20 -0.1(2)
C21 C20 C25 C24 -0.7(2)
C19 C20 C25 C24 177.22(13)
